data_4311771
loop_
_publ_author_name
'U. Anandhi'
'Paul R. Sharp'

_publ_contact_author
;
 Paul R. Sharp
 Department of Chemistry
 University of Missouri
 Columbia, MO  65211
;
_publ_contact_author_email SharpP@missouri.edu
_publ_contact_author_fax 573-882-2754
_publ_contact_author_phone 573-882-7715
_publ_section_title
;
 Acidities of Platinum(II) \m-Hydroxo Complexes Bearing Diphosphine
 Ligands
;
_journal_name_full 'Inorganic Chemistry'
_journal_page_first 6780
_journal_page_last 6785
_journal_paper_doi 10.1021/ic049463m
_journal_volume 43
_journal_year 2004
_chemical_formula_moiety (C59H57NOP4Pt2)(BF4)2(CH2Cl2)2(C7H8)
_chemical_formula_sum 'C68 H69 B2 Cl4 F8 N O P4 Pt2'
_chemical_formula_weight 1745.72
_space_group_IT_number 11
_symmetry_cell_setting monoclinic
_symmetry_space_group_name_Hall '-P 2yb'
_symmetry_space_group_name_H-M 'P 1 21/m 1'
_atom_sites_solution_hydrogens geom
_atom_sites_solution_primary direct
_atom_sites_solution_secondary difmap
_audit_creation_method SHELXL-97
_cell_angle_alpha 90.00
_cell_angle_beta 92.492(2)
_cell_angle_gamma 90.00
_cell_formula_units_Z 2
_cell_length_a 12.9775(19)
_cell_length_b 13.933(2)
_cell_length_c 19.257(3)
_cell_measurement_temperature 173(2)
_cell_volume 3478.7(9)
_computing_cell_refinement 'SMART (Bruker, 1998)'
_computing_data_collection 'SMART (Bruker, 1998)'
_computing_data_reduction 'SAINT (Bruker, 1998)'
_computing_molecular_graphics
;
 ORTEP (Johnson, 1976), ORTEP 3 for Windows
 L. J. Farrugia, 1997, L. J. Barbour, X-Seed - Graphical Interface to
 SHELX-97 and POV-Ray, 1999 
;
_computing_structure_refinement
;
 SHELXL-97 (Sheldrick, 1997), L. J. Barbour, X-Seed - Graphical Interface to
 SHELX-97 and POV-Ray, 1999
;
_computing_structure_solution 'SHELXS-97 (Sheldrick, 1990)'
_diffrn_ambient_temperature 173(2)
_diffrn_measured_fraction_theta_full 0.994
_diffrn_measured_fraction_theta_max 0.994
_diffrn_measurement_device_type 'CCD area detector'
_diffrn_measurement_method 'phi and omega scans'
_diffrn_radiation_monochromator graphite
_diffrn_radiation_source 'sealed tube'
_diffrn_radiation_type MoK\a
_diffrn_radiation_wavelength 0.71073
_diffrn_reflns_av_R_equivalents 0.0262
_diffrn_reflns_av_sigmaI/netI 0.0255
_diffrn_reflns_limit_h_max 16
_diffrn_reflns_limit_h_min -16
_diffrn_reflns_limit_k_max 14
_diffrn_reflns_limit_k_min -17
_diffrn_reflns_limit_l_max 24
_diffrn_reflns_limit_l_min -24
_diffrn_reflns_number 25012
_diffrn_reflns_theta_full 27.15
_diffrn_reflns_theta_max 27.15
_diffrn_reflns_theta_min 1.80
_exptl_absorpt_coefficient_mu 4.327
_exptl_absorpt_correction_T_max 0.3128
_exptl_absorpt_correction_T_min 0.2209
_exptl_absorpt_correction_type multi-scan
_exptl_absorpt_process_details
; 
 Data were corrected for decay and absorption using the program SADABS 
 based on the method of R.H. Blessing (Acta Cryst. A51, 33-38, 1995).   
;
_exptl_crystal_colour colorless
_exptl_crystal_density_diffrn 1.667
_exptl_crystal_density_method 'not measured'
_exptl_crystal_description plate
_exptl_crystal_F_000 1716
_exptl_crystal_size_max 0.50
_exptl_crystal_size_mid 0.35
_exptl_crystal_size_min 0.35
_refine_diff_density_max 1.653
_refine_diff_density_min -1.101
_refine_diff_density_rms 0.114
_refine_ls_extinction_method none
_refine_ls_goodness_of_fit_ref 0.894
_refine_ls_hydrogen_treatment mixed
_refine_ls_matrix_type full
_refine_ls_number_parameters 478
_refine_ls_number_reflns 7993
_refine_ls_number_restraints 0
_refine_ls_restrained_S_all 0.894
_refine_ls_R_factor_all 0.0395
_refine_ls_R_factor_gt 0.0306
_refine_ls_shift/su_max 0.014
_refine_ls_shift/su_mean 0.001
_refine_ls_structure_factor_coef Fsqd
_refine_ls_weighting_details 'calc w=1/[\s^2^(Fo^2^)+(0.1000P)^2^+0.0000P] where P=(Fo^2^+2Fc^2^)/3'
_refine_ls_weighting_scheme calc
_refine_ls_wR_factor_gt 0.1028
_refine_ls_wR_factor_ref 0.1118
_reflns_number_gt 6784
_reflns_number_total 7993
_reflns_threshold_expression >2sigma(I)
_cod_data_source_file ic049463msi20040426_020430.cif
_cod_data_source_block amido-hydroxo_4_(L2=dppe)
_cod_depositor_comments
;
The following automatic conversions were performed:
'_symmetry_cell_setting' value 'Monoclinic' changed to 'monoclinic'
according to '/home/saulius/struct/CIF-dictionaries/cif_core.dic'
dictionary named 'cif_core.dic' version 2.4.1 from 2010-06-29.

Automatic conversion script
Id: cif_fix_enum 1527 2010-12-29 10:47:43Z saulius 

The following automatic conversions were performed:

data name '_atom_site_symetry_multiplicity' was replaced with
'_atom_site_symmetry_multiplicity' as specified in the replacement
file 'data/replacement-values/replacement_tags.lst'.

Automatic conversion script
Id: cif_correct_tags 9268 2022-04-12 08:56:07Z antanas 
;
_cod_original_cell_volume 3478.6(9)
_cod_database_code 4311771

loop_
_symmetry_equiv_pos_as_xyz
'x, y, z'
'-x, y+1/2, -z'
'-x, -y, -z'
'x, -y-1/2, z'

loop_
_atom_site_label
_atom_site_type_symbol
_atom_site_fract_x
_atom_site_fract_y
_atom_site_fract_z
_atom_site_U_iso_or_equiv
_atom_site_adp_type
_atom_site_occupancy
_atom_site_symmetry_multiplicity
_atom_site_calc_flag
_atom_site_refinement_flags
_atom_site_disorder_assembly
_atom_site_disorder_group
Pt1 Pt 0.233140(11) 0.366423(11) 0.241094(7) 0.02468(8) Uani 1 1 d . . .
Cl1 Cl 0.5616(3) 0.7500 0.02175(19) 0.1029(10) Uani 1 2 d S . .
P1 P 0.17533(8) 0.48876(8) 0.30197(5) 0.0279(2) Uani 1 1 d . . .
F1 F -0.0176(11) 0.2500 -0.0495(6) 0.045(3) Uani 0.30 2 d SP . 2
O1 O 0.2948(4) 0.2500 0.1875(2) 0.0312(9) Uani 1 2 d S . .
N1 N 0.1526(4) 0.2500 0.2866(3) 0.0266(10) Uani 1 2 d S . .
C1 C 0.1926(4) 0.6006(4) 0.2530(2) 0.0357(10) Uani 1 1 d . . .
H1A H 0.1367 0.6076 0.2167 0.043 Uiso 1 1 calc R . .
H1B H 0.1902 0.6565 0.2847 0.043 Uiso 1 1 calc R . .
B1 B -0.023(2) 0.2500 -0.1214(15) 0.048(8) Uani 0.30 2 d SP . 2
Cl2 Cl 0.3452(3) 0.7500 -0.0095(2) 0.1256(13) Uani 1 2 d S . .
P2 P 0.30774(8) 0.47873(8) 0.17733(5) 0.0281(2) Uani 1 1 d . . .
F2 F -0.1264(15) 0.2500 -0.1465(12) 0.039(5) Uani 0.30 2 d SP . 2
C2 C 0.2978(4) 0.5959(3) 0.2195(2) 0.0346(9) Uani 1 1 d . . .
H2A H 0.3541 0.6038 0.2554 0.042 Uiso 1 1 calc R . .
H2B H 0.3033 0.6479 0.1848 0.042 Uiso 1 1 calc R . .
B2 B 0.0193(12) 0.2500 -0.1739(7) 0.058(4) Uani 0.70 2 d SP . 1
Cl3 Cl 0.2124(3) 0.2500 -0.4400(2) 0.1160(18) Uani 0.70 2 d SP A .
F3 F 0.0212(18) 0.169(2) -0.1512(19) 0.064(6) Uani 0.30 1 d P . 2
C3 C 0.1595(5) 0.2500 0.3635(3) 0.0284(12) Uani 1 2 d S . .
H3A H 0.1246 0.3074 0.3814 0.050 Uiso 1 1 d . . .
H3B H 0.2314 0.2500 0.3806 0.050 Uiso 1 2 d S . .
B3 B 0.5418(7) 0.2500 0.3706(4) 0.0434(18) Uani 1 2 d S . .
Cl4 Cl -0.0036(2) 0.2500 -0.46836(17) 0.0977(9) Uani 1 2 d S A .
F4 F 0.0639(12) 0.1667(13) -0.1514(10) 0.118(6) Uani 0.70 1 d P . 1
Cl5 Cl 0.042(2) 0.2500 -0.3282(10) 0.191(9) Uani 0.30 2 d SP A 3
F5 F -0.0796(11) 0.2500 -0.1478(8) 0.096(5) Uani 0.70 2 d SP . 1
F6 F 0.0055(6) 0.2500 -0.2458(3) 0.0657(19) Uani 0.70 2 d SP . 1
F7 F 0.4503(3) 0.2500 0.3298(2) 0.0506(10) Uani 1 2 d S . .
F8 F 0.5968(4) 0.3306(3) 0.35606(19) 0.0894(14) Uani 1 1 d . . .
F9 F 0.5199(4) 0.2500 0.4402(2) 0.0629(13) Uani 1 2 d S . .
C11 C 0.0405(3) 0.4891(3) 0.3232(2) 0.0321(9) Uani 1 1 d . . .
C12 C -0.0333(4) 0.5031(4) 0.2689(3) 0.0435(11) Uani 1 1 d . . .
H12 H -0.0125 0.5121 0.2227 0.052 Uiso 1 1 calc R . .
C13 C -0.1375(4) 0.5036(5) 0.2834(3) 0.0585(14) Uani 1 1 d . . .
H13 H -0.1879 0.5135 0.2468 0.070 Uiso 1 1 calc R . .
C14 C -0.1681(4) 0.4897(5) 0.3505(3) 0.0592(15) Uani 1 1 d . . .
H14 H -0.2393 0.4912 0.3599 0.071 Uiso 1 1 calc R . .
C15 C -0.0961(4) 0.4739(5) 0.4039(3) 0.0541(14) Uani 1 1 d . . .
H15 H -0.1178 0.4633 0.4498 0.065 Uiso 1 1 calc R . .
C16 C 0.0103(3) 0.4733(4) 0.3903(2) 0.0395(10) Uani 1 1 d . . .
H16 H 0.0604 0.4621 0.4269 0.047 Uiso 1 1 calc R . .
C21 C 0.2497(3) 0.5064(3) 0.3827(2) 0.0325(9) Uani 1 1 d . . .
C22 C 0.3223(3) 0.4384(3) 0.4048(2) 0.0364(10) Uani 1 1 d . . .
H22 H 0.3348 0.3839 0.3767 0.044 Uiso 1 1 calc R . .
C23 C 0.3769(4) 0.4505(4) 0.4686(2) 0.0466(12) Uani 1 1 d . . .
H23 H 0.4262 0.4040 0.4840 0.056 Uiso 1 1 calc R . .
C24 C 0.3588(4) 0.5303(5) 0.5092(2) 0.0511(14) Uani 1 1 d . . .
H24 H 0.3943 0.5373 0.5531 0.061 Uiso 1 1 calc R . .
C25 C 0.2892(4) 0.6000(4) 0.4860(3) 0.0495(13) Uani 1 1 d . . .
H25 H 0.2799 0.6564 0.5128 0.059 Uiso 1 1 calc R . .
C26 C 0.2327(4) 0.5876(4) 0.4234(2) 0.0405(11) Uani 1 1 d . . .
H26 H 0.1830 0.6341 0.4084 0.049 Uiso 1 1 calc R . .
C31 C 0.4426(3) 0.4621(3) 0.1607(2) 0.0320(9) Uani 1 1 d . . .
C32 C 0.4870(3) 0.5048(4) 0.1034(2) 0.0423(11) Uani 1 1 d . . .
H32 H 0.4452 0.5396 0.0704 0.051 Uiso 1 1 calc R . .
C33 C 0.5911(4) 0.4962(5) 0.0950(3) 0.0493(13) Uani 1 1 d . . .
H33 H 0.6213 0.5247 0.0559 0.059 Uiso 1 1 calc R . .
C34 C 0.6526(4) 0.4459(4) 0.1433(3) 0.0484(13) Uani 1 1 d . . .
H34 H 0.7245 0.4401 0.1371 0.058 Uiso 1 1 calc R . .
C35 C 0.6102(4) 0.4048(4) 0.1999(3) 0.0452(11) Uani 1 1 d . . .
H35 H 0.6526 0.3705 0.2328 0.054 Uiso 1 1 calc R . .
C36 C 0.5051(3) 0.4133(3) 0.2092(2) 0.0344(10) Uani 1 1 d . . .
H36 H 0.4758 0.3856 0.2489 0.041 Uiso 1 1 calc R . .
C41 C 0.2398(3) 0.4858(3) 0.0932(2) 0.0336(9) Uani 1 1 d . . .
C42 C 0.1918(4) 0.5660(4) 0.0686(3) 0.0507(13) Uani 1 1 d . . .
H42 H 0.1959 0.6239 0.0947 0.061 Uiso 1 1 calc R . .
C43 C 0.1353(5) 0.5636(5) 0.0039(3) 0.0622(17) Uani 1 1 d . . .
H43 H 0.1019 0.6203 -0.0130 0.075 Uiso 1 1 calc R . .
C44 C 0.1281(4) 0.4834(5) -0.0338(2) 0.0546(15) Uani 1 1 d . . .
H44 H 0.0899 0.4824 -0.0770 0.066 Uiso 1 1 calc R . .
C45 C 0.1761(5) 0.4038(5) -0.0093(3) 0.0572(15) Uani 1 1 d . . .
H45 H 0.1712 0.3465 -0.0360 0.069 Uiso 1 1 calc R . .
C46 C 0.2325(4) 0.4029(4) 0.0535(3) 0.0494(12) Uani 1 1 d . . .
H46 H 0.2659 0.3458 0.0693 0.059 Uiso 1 1 calc R . .
C51 C 0.0482(5) 0.2500 0.2578(3) 0.0350(13) Uani 1 2 d S . .
C52 C 0.0318(5) 0.2500 0.1859(3) 0.0373(14) Uani 1 2 d S . .
H52 H 0.0899 0.2500 0.1576 0.045 Uiso 1 2 calc SR . .
C53 C -0.0655(6) 0.2500 0.1541(4) 0.0470(17) Uani 1 2 d S . .
H53 H -0.0737 0.2500 0.1049 0.056 Uiso 1 2 calc SR . .
C54 C -0.1525(6) 0.2500 0.1951(5) 0.059(2) Uani 1 2 d S . .
H54 H -0.2201 0.2500 0.1740 0.071 Uiso 1 2 calc SR . .
C55 C -0.1381(6) 0.2500 0.2662(5) 0.053(2) Uani 1 2 d S . .
H55 H -0.1970 0.2500 0.2939 0.063 Uiso 1 2 calc SR . .
C56 C -0.0391(5) 0.2500 0.2996(4) 0.0391(15) Uani 1 2 d S . .
H56 H -0.0311 0.2500 0.3489 0.047 Uiso 1 2 calc SR . .
C1S C 0.4871(12) 0.7500 0.3806(7) 0.108(5) Uani 1 2 d S . .
H1S H 0.4451 0.7500 0.4198 0.129 Uiso 1 2 calc SR . .
C2S C 0.5167(8) 0.8354(11) 0.3530(5) 0.127(5) Uani 1 1 d . . .
H2S H 0.4956 0.8946 0.3723 0.153 Uiso 1 1 calc R . .
C3S C 0.5799(8) 0.8332(7) 0.2947(5) 0.102(3) Uani 1 1 d . . .
H3S H 0.6012 0.8919 0.2746 0.123 Uiso 1 1 calc R . .
C4S C 0.6101(9) 0.7500 0.2673(5) 0.077(3) Uani 1 2 d S . .
C5S C 0.6794(15) 0.7500 0.2083(9) 0.161(7) Uani 1 2 d S . .
H5S1 H 0.6673 0.8074 0.1790 0.200 Uiso 1 1 d . . .
H5S2 H 0.7523 0.7500 0.2249 0.200 Uiso 1 2 d S . .
C6S C 0.4687(9) 0.7500 -0.0421(5) 0.072(3) Uani 1 2 d S . .
H6S1 H 0.4778 0.6926 -0.0714 0.100 Uiso 1 1 d . . .
C7S C 0.0951(11) 0.2500 -0.4032(7) 0.094(4) Uani 1 2 d S . .
H1O H 0.380(7) 0.2500 0.188(4) 0.06(2) Uiso 1 2 d S . .

loop_
_atom_site_aniso_label
_atom_site_aniso_U_11
_atom_site_aniso_U_22
_atom_site_aniso_U_33
_atom_site_aniso_U_23
_atom_site_aniso_U_13
_atom_site_aniso_U_12
Pt1 0.02199(11) 0.03075(12) 0.02146(11) 0.00076(5) 0.00281(7) -0.00058(5)
Cl1 0.086(2) 0.112(2) 0.110(2) 0.000 -0.0042(17) 0.000
P1 0.0254(5) 0.0323(6) 0.0261(5) 0.0012(4) 0.0030(4) 0.0004(4)
F1 0.052(8) 0.046(7) 0.037(7) 0.000 -0.014(6) 0.000
O1 0.035(2) 0.031(2) 0.028(2) 0.000 0.0111(18) 0.000
N1 0.023(2) 0.030(3) 0.027(2) 0.000 0.0052(19) 0.000
C1 0.043(3) 0.034(2) 0.029(2) 0.0051(19) -0.0020(18) 0.003(2)
B1 0.026(14) 0.08(2) 0.036(15) 0.000 -0.025(11) 0.000
Cl2 0.0704(19) 0.173(4) 0.136(3) 0.000 0.0324(19) 0.000
P2 0.0249(5) 0.0342(6) 0.0252(5) 0.0026(4) 0.0013(4) -0.0012(4)
F2 0.055(13) 0.012(6) 0.048(10) 0.000 -0.032(10) 0.000
C2 0.036(2) 0.028(2) 0.039(2) 0.0052(19) 0.0020(19) -0.0035(19)
B2 0.058(9) 0.074(11) 0.040(7) 0.000 -0.018(6) 0.000
Cl3 0.0439(19) 0.204(6) 0.100(3) 0.000 0.0031(18) 0.000
F3 0.080(13) 0.046(10) 0.065(10) 0.006(8) -0.028(10) 0.017(10)
C3 0.029(3) 0.030(3) 0.026(3) 0.000 0.000(2) 0.000
B3 0.041(4) 0.057(5) 0.032(4) 0.000 -0.002(3) 0.000
Cl4 0.0722(18) 0.111(2) 0.110(2) 0.000 0.0084(17) 0.000
F4 0.187(16) 0.096(7) 0.066(5) 0.001(5) -0.044(10) 0.077(10)
Cl5 0.29(3) 0.113(11) 0.163(16) 0.000 -0.069(16) 0.000
F5 0.103(13) 0.106(9) 0.079(8) 0.000 0.015(10) 0.000
F6 0.079(5) 0.069(5) 0.048(4) 0.000 -0.016(3) 0.000
F7 0.050(3) 0.052(2) 0.049(2) 0.000 -0.0112(19) 0.000
F8 0.101(3) 0.114(3) 0.051(2) 0.019(2) -0.0207(19) -0.059(3)
F9 0.086(4) 0.069(3) 0.034(2) 0.000 0.009(2) 0.000
C11 0.026(2) 0.034(2) 0.037(2) -0.0036(18) 0.0053(16) 0.0034(17)
C12 0.031(2) 0.055(3) 0.044(3) 0.003(2) 0.0000(19) 0.002(2)
C13 0.035(3) 0.076(4) 0.064(3) 0.001(3) -0.010(2) 0.003(3)
C14 0.028(2) 0.080(4) 0.069(4) -0.007(3) 0.003(2) 0.001(3)
C15 0.036(3) 0.071(4) 0.056(3) -0.016(3) 0.012(2) -0.009(3)
C16 0.034(2) 0.048(3) 0.037(2) -0.004(2) 0.0058(18) -0.001(2)
C21 0.025(2) 0.039(2) 0.034(2) -0.0021(19) 0.0012(16) -0.0079(18)
C22 0.030(2) 0.043(3) 0.036(2) -0.0041(19) 0.0019(17) -0.0046(19)
C23 0.029(2) 0.067(4) 0.043(3) -0.001(2) -0.0053(19) -0.003(2)
C24 0.036(3) 0.079(4) 0.037(2) -0.012(3) -0.003(2) -0.015(3)
C25 0.043(3) 0.065(3) 0.041(3) -0.022(3) 0.010(2) -0.017(3)
C26 0.038(3) 0.044(3) 0.040(2) -0.008(2) 0.007(2) -0.002(2)
C31 0.028(2) 0.042(2) 0.0271(19) -0.0007(18) 0.0064(16) -0.0046(18)
C32 0.030(2) 0.059(3) 0.038(2) 0.014(2) 0.0030(18) -0.003(2)
C33 0.035(2) 0.072(4) 0.042(3) 0.014(3) 0.009(2) -0.009(3)
C34 0.025(2) 0.077(4) 0.043(3) 0.003(3) 0.0039(19) -0.005(2)
C35 0.031(2) 0.063(3) 0.042(3) 0.006(2) -0.0013(19) 0.001(2)
C36 0.026(2) 0.048(3) 0.029(2) 0.0042(19) 0.0040(16) -0.0023(19)
C41 0.027(2) 0.046(3) 0.0277(19) 0.0061(18) 0.0037(16) -0.0065(19)
C42 0.054(3) 0.055(3) 0.042(3) 0.012(2) -0.006(2) 0.001(3)
C43 0.051(3) 0.079(4) 0.055(3) 0.027(3) -0.010(3) 0.005(3)
C44 0.035(3) 0.093(5) 0.036(2) 0.010(3) -0.004(2) -0.009(3)
C45 0.062(4) 0.075(4) 0.035(3) -0.006(3) -0.003(2) -0.021(3)
C46 0.049(3) 0.064(3) 0.035(2) 0.002(2) -0.001(2) -0.009(3)
C51 0.024(3) 0.037(3) 0.044(3) 0.000 0.002(3) 0.000
C52 0.032(3) 0.043(4) 0.036(3) 0.000 -0.001(3) 0.000
C53 0.043(4) 0.051(4) 0.046(4) 0.000 -0.011(3) 0.000
C54 0.030(4) 0.061(5) 0.086(6) 0.000 -0.016(4) 0.000
C55 0.028(4) 0.050(4) 0.081(6) 0.000 0.010(4) 0.000
C56 0.026(3) 0.044(4) 0.048(4) 0.000 0.011(3) 0.000
C1S 0.091(10) 0.169(17) 0.064(8) 0.000 0.015(7) 0.000
C2S 0.075(7) 0.227(14) 0.076(7) -0.050(8) -0.028(5) 0.066(8)
C3S 0.110(8) 0.079(5) 0.113(7) 0.000(6) -0.046(6) -0.004(6)
C4S 0.082(7) 0.088(8) 0.061(6) 0.000 -0.002(5) 0.000
C5S 0.125(14) 0.22(2) 0.137(14) 0.000 0.058(12) 0.000
C6S 0.089(8) 0.062(6) 0.066(6) 0.000 0.018(5) 0.000
C7S 0.086(8) 0.117(10) 0.080(8) 0.000 0.013(6) 0.000

loop_
_atom_type_symbol
_atom_type_description
_atom_type_scat_dispersion_real
_atom_type_scat_dispersion_imag
_atom_type_scat_source
C C 0.0033 0.0016 'International Tables Vol C Tables 4.2.6.8 and 6.1.1.4'
H H 0.0000 0.0000 'International Tables Vol C Tables 4.2.6.8 and 6.1.1.4'
B B 0.0013 0.0007 'International Tables Vol C Tables 4.2.6.8 and 6.1.1.4'
Cl Cl 0.1484 0.1585 'International Tables Vol C Tables 4.2.6.8 and 6.1.1.4'
N N 0.0061 0.0033 'International Tables Vol C Tables 4.2.6.8 and 6.1.1.4'
O O 0.0106 0.0060 'International Tables Vol C Tables 4.2.6.8 and 6.1.1.4'
F F 0.0171 0.0103 'International Tables Vol C Tables 4.2.6.8 and 6.1.1.4'
P P 0.1023 0.0942 'International Tables Vol C Tables 4.2.6.8 and 6.1.1.4'
Pt Pt -1.7033 8.3905 'International Tables Vol C Tables 4.2.6.8 and 6.1.1.4'

loop_
_geom_angle_atom_site_label_1
_geom_angle_atom_site_label_2
_geom_angle_atom_site_label_3
_geom_angle
_geom_angle_site_symmetry_1
_geom_angle_site_symmetry_3
_geom_angle_publ_flag
O1 Pt1 N1 79.57(15) . . ?
O1 Pt1 P1 176.82(13) . . ?
N1 Pt1 P1 100.58(11) . . ?
O1 Pt1 P2 95.01(9) . . ?
N1 Pt1 P2 170.89(13) . . ?
P1 Pt1 P2 85.24(4) . . ?
C11 P1 C21 106.84(19) . . ?
C11 P1 C1 104.7(2) . . ?
C21 P1 C1 104.6(2) . . ?
C11 P1 Pt1 118.21(15) . . ?
C21 P1 Pt1 112.25(15) . . ?
C1 P1 Pt1 109.19(16) . . ?
Pt1 O1 Pt1 101.17(17) . 4_565 ?
C51 N1 C3 113.6(5) . . ?
C51 N1 Pt1 108.1(3) . . ?
C3 N1 Pt1 113.6(2) . . ?
C51 N1 Pt1 108.1(3) . 4_565 ?
C3 N1 Pt1 113.6(2) . 4_565 ?
Pt1 N1 Pt1 98.7(2) . 4_565 ?
C2 C1 P1 108.0(3) . . ?
F2 B1 F1 111(3) . . ?
F2 B1 F3 105.3(16) . 4_565 ?
F1 B1 F3 113.9(18) . 4_565 ?
F2 B1 F3 105.3(16) . . ?
F1 B1 F3 113.9(18) . . ?
F3 B1 F3 107(3) 4_565 . ?
C31 P2 C41 106.57(18) . . ?
C31 P2 C2 106.3(2) . . ?
C41 P2 C2 107.9(2) . . ?
C31 P2 Pt1 116.96(15) . . ?
C41 P2 Pt1 108.89(14) . . ?
C2 P2 Pt1 109.89(15) . . ?
C1 C2 P2 107.8(3) . . ?
F4 B2 F4 117.2(18) 4_565 . ?
F4 B2 F6 110.7(11) 4_565 . ?
F4 B2 F6 110.7(11) . . ?
F4 B2 F5 105.6(12) 4_565 . ?
F4 B2 F5 105.6(12) . . ?
F6 B2 F5 106.1(11) . . ?
F8 B3 F8 110.6(8) . 4_565 ?
F8 B3 F9 109.3(4) . . ?
F8 B3 F9 109.3(4) 4_565 . ?
F8 B3 F7 108.9(4) . . ?
F8 B3 F7 108.9(4) 4_565 . ?
F9 B3 F7 109.8(7) . . ?
C16 C11 C12 120.4(4) . . ?
C16 C11 P1 121.6(3) . . ?
C12 C11 P1 117.9(3) . . ?
C11 C12 C13 119.4(5) . . ?
C14 C13 C12 120.5(5) . . ?
C15 C14 C13 120.5(5) . . ?
C14 C15 C16 119.9(5) . . ?
C11 C16 C15 119.3(5) . . ?
C22 C21 C26 120.1(4) . . ?
C22 C21 P1 119.9(3) . . ?
C26 C21 P1 120.0(4) . . ?
C21 C22 C23 119.7(5) . . ?
C24 C23 C22 120.0(5) . . ?
C23 C24 C25 120.3(5) . . ?
C24 C25 C26 120.1(5) . . ?
C21 C26 C25 119.7(5) . . ?
C36 C31 C32 119.3(4) . . ?
C36 C31 P2 119.0(3) . . ?
C32 C31 P2 121.4(3) . . ?
C33 C32 C31 119.8(4) . . ?
C32 C33 C34 120.3(4) . . ?
C35 C34 C33 120.4(5) . . ?
C34 C35 C36 119.9(5) . . ?
C31 C36 C35 120.2(4) . . ?
C42 C41 C46 118.4(4) . . ?
C42 C41 P2 123.8(4) . . ?
C46 C41 P2 117.8(4) . . ?
C41 C42 C43 120.0(6) . . ?
C44 C43 C42 121.2(6) . . ?
C43 C44 C45 118.7(5) . . ?
C44 C45 C46 122.1(6) . . ?
C41 C46 C45 119.6(6) . . ?
C52 C51 C56 118.3(6) . . ?
C52 C51 N1 118.9(5) . . ?
C56 C51 N1 122.8(6) . . ?
C53 C52 C51 122.6(7) . . ?
C52 C53 C54 119.5(7) . . ?
C55 C54 C53 118.8(7) . . ?
C54 C55 C56 122.4(7) . . ?
C55 C56 C51 118.3(7) . . ?
C2S C1S C2S 121.3(15) . 4_575 ?
C1S C2S C3S 118.1(12) . . ?
C4S C3S C2S 121.3(11) . . ?
C3S C4S C3S 119.9(13) . 4_575 ?
C3S C4S C5S 120.0(6) . . ?
C3S C4S C5S 120.0(6) 4_575 . ?
Cl1 C6S Cl2 112.2(6) . . ?
Cl5 C7S Cl3 142.1(12) . . ?
Cl5 C7S Cl4 108.0(11) . . ?
Cl3 C7S Cl4 109.9(7) . . ?

loop_
_geom_bond_atom_site_label_1
_geom_bond_atom_site_label_2
_geom_bond_distance
_geom_bond_site_symmetry_2
_geom_bond_publ_flag
Pt1 O1 2.100(3) . ?
Pt1 N1 2.138(3) . ?
Pt1 P1 2.2178(11) . ?
Pt1 P2 2.2353(11) . ?
Cl1 C6S 1.683(12) . ?
P1 C11 1.814(4) . ?
P1 C21 1.811(4) . ?
P1 C1 1.839(5) . ?
F1 B1 1.38(3) . ?
O1 Pt1 2.100(3) 4_565 ?
N1 C51 1.442(8) . ?
N1 C3 1.479(7) . ?
N1 Pt1 2.138(3) 4_565 ?
C1 C2 1.537(7) . ?
B1 F2 1.40(3) . ?
B1 F3 1.40(4) 4_565 ?
B1 F3 1.40(4) . ?
Cl2 C6S 1.747(11) . ?
P2 C31 1.808(4) . ?
P2 C41 1.813(4) . ?
P2 C2 1.831(5) . ?
B2 F4 1.360(15) 4_565 ?
B2 F4 1.360(15) . ?
B2 F6 1.387(14) . ?
B2 F5 1.40(2) . ?
Cl3 C7S 1.706(13) . ?
B3 F8 1.366(6) . ?
B3 F8 1.366(6) 4_565 ?
B3 F9 1.383(9) . ?
B3 F7 1.395(9) . ?
Cl4 C7S 1.754(14) . ?
Cl5 C7S 1.63(2) . ?
C11 C16 1.386(6) . ?
C11 C12 1.400(6) . ?
C12 C13 1.392(7) . ?
C13 C14 1.383(8) . ?
C14 C15 1.376(8) . ?
C15 C16 1.417(6) . ?
C21 C22 1.390(6) . ?
C21 C26 1.398(6) . ?
C22 C23 1.403(6) . ?
C23 C24 1.384(8) . ?
C24 C25 1.388(9) . ?
C25 C26 1.394(7) . ?
C31 C36 1.388(6) . ?
C31 C32 1.399(6) . ?
C32 C33 1.373(6) . ?
C33 C34 1.389(7) . ?
C34 C35 1.367(7) . ?
C35 C36 1.389(6) . ?
C41 C42 1.355(7) . ?
C41 C46 1.387(7) . ?
C42 C43 1.419(8) . ?
C43 C44 1.333(9) . ?
C44 C45 1.347(9) . ?
C45 C46 1.387(8) . ?
C51 C52 1.392(9) . ?
C51 C56 1.418(8) . ?
C52 C53 1.379(10) . ?
C53 C54 1.405(11) . ?
C54 C55 1.373(12) . ?
C55 C56 1.413(11) . ?
C1S C2S 1.365(16) . ?
C1S C2S 1.365(16) 4_575 ?
C2S C3S 1.420(15) . ?
C3S C4S 1.339(11) . ?
C4S C3S 1.339(11) 4_575 ?
C4S C5S 1.479(16) . ?
